data_1564987
loop_
_publ_author_name
'Lozan, Vasile'
'Makhloufi, Gamall'
'Druta, Vadim'
'Bourosh, Paulina'
'Kravtsov, Victor Ch.'
'Marangoci, Narcisa'
'Heering, Christian'
'Janiak, Christoph'

_publ_section_title
;
 Synthesis and structure of zinc(II) and cobalt(II) coordination polymers
 involving the elongated 2&#x2032;,3&#x2032;,5&#x2032;,6&#x2032;
 tetramethylterphenyl-4, 4&#x2033;-dicarboxylate ligand
;
_journal_name_full 'Inorganica Chimica Acta'
_journal_page_first 119500
_journal_paper_doi 10.1016/j.ica.2020.119500
_journal_volume 506
_journal_year 2020
_chemical_absolute_configuration rmad
_chemical_formula_moiety 'C58 H48 N2 O8 Zn2, C29 H24 N O4 Zn'
_chemical_formula_sum 'C87 H72 N3 O12 Zn3'
_chemical_formula_weight 1547.58
_space_group_crystal_system monoclinic
_space_group_IT_number 5
_space_group_name_Hall 'C 2y'
_space_group_name_H-M_alt 'C 1 2 1'
_atom_sites_solution_hydrogens geom
_atom_sites_solution_primary direct
_atom_sites_solution_secondary difmap
_audit_creation_method SHELXL-2014/7
_cell_angle_alpha 90
_cell_angle_beta 94.746(4)
_cell_angle_gamma 90
_cell_formula_units_Z 4
_cell_length_a 29.387(2)
_cell_length_b 25.383(2)
_cell_length_c 13.9530(10)
_cell_measurement_reflns_used 9910
_cell_measurement_temperature 170(2)
_cell_measurement_theta_max 19.332
_cell_measurement_theta_min 2.235
_cell_volume 10372.3(13)
_computing_cell_refinement 'SAINT (Bruker, 2015)'
_computing_data_collection 'APEX2 (Bruker, 2014)'
_computing_data_reduction 'SAINT (Bruker, 2015)'
_computing_molecular_graphics 'DIAMOND 3.2 (Crystal Impact, 2015)'
_computing_publication_material 'SHELXL-97 (Sheldrick, 2008)'
_computing_structure_refinement 'SHELXL-2014/7 (Sheldrick, 2008)'
_computing_structure_solution 'SHELXL-2014 (Sheldrick, 2008)'
_diffrn_ambient_temperature 170(2)
_diffrn_measured_fraction_theta_full 0.997
_diffrn_measured_fraction_theta_max 0.997
_diffrn_measurement_device_type 'Bruker Kappa APEX-II CCD area detector'
_diffrn_measurement_method '\w scans, \p scans'
_diffrn_radiation_monochromator 'multilayer mirror'
_diffrn_radiation_source 'microfocus sealed tube'
_diffrn_radiation_type MoK\a
_diffrn_radiation_wavelength 0.71073
_diffrn_reflns_av_R_equivalents 0.1146
_diffrn_reflns_av_unetI/netI 0.0578
_diffrn_reflns_Laue_measured_fraction_full 0.997
_diffrn_reflns_Laue_measured_fraction_max 0.997
_diffrn_reflns_limit_h_max 27
_diffrn_reflns_limit_h_min -27
_diffrn_reflns_limit_k_max 24
_diffrn_reflns_limit_k_min -23
_diffrn_reflns_limit_l_max 13
_diffrn_reflns_limit_l_min -13
_diffrn_reflns_number 103990
_diffrn_reflns_point_group_measured_fraction_full 0.997
_diffrn_reflns_point_group_measured_fraction_max 0.997
_diffrn_reflns_theta_full 19.652
_diffrn_reflns_theta_max 19.652
_diffrn_reflns_theta_min 1.391
_exptl_absorpt_coefficient_mu 0.736
_exptl_absorpt_correction_T_max 0.7255
_exptl_absorpt_correction_T_min 0.6579
_exptl_absorpt_correction_type multi-scan
_exptl_absorpt_process_details '(<i>SADABS</i>; Sheldrick, 1996)'
_exptl_crystal_colour colorless
_exptl_crystal_density_diffrn 0.991
_exptl_crystal_density_method 'not measured'
_exptl_crystal_description block
_exptl_crystal_F_000 3204
_exptl_crystal_size_max 0.100
_exptl_crystal_size_mid 0.030
_exptl_crystal_size_min 0.020
_refine_diff_density_max 0.443
_refine_diff_density_min -0.485
_refine_diff_density_rms 0.069
_refine_ls_abs_structure_details
;
 Refined as an inversion twin.
;
_refine_ls_abs_structure_Flack 0.49(3)
_refine_ls_extinction_coef .
_refine_ls_extinction_method none
_refine_ls_goodness_of_fit_ref 1.000
_refine_ls_hydrogen_treatment constr
_refine_ls_matrix_type full
_refine_ls_number_parameters 923
_refine_ls_number_reflns 9206
_refine_ls_number_restraints 871
_refine_ls_restrained_S_all 0.980
_refine_ls_R_factor_all 0.0722
_refine_ls_R_factor_gt 0.0603
_refine_ls_shift/su_max 0.015
_refine_ls_shift/su_mean 0.000
_refine_ls_structure_factor_coef Fsqd
_refine_ls_weighting_details 'w=1/[\s^2^(Fo^2^)+(0.0574P)^2^+106.2936P] where P=(Fo^2^+2Fc^2^)/3'
_refine_ls_weighting_scheme calc
_refine_ls_wR_factor_gt 0.1482
_refine_ls_wR_factor_ref 0.1560
_reflns_Friedel_coverage 0.940
_reflns_Friedel_fraction_full 0.997
_reflns_Friedel_fraction_max 0.997
_reflns_number_gt 7881
_reflns_number_total 9206
_reflns_threshold_expression 'I > 2\s(I)'
_cod_data_source_file comp7_terphenyl_zn_sq-new.cif
_cod_data_source_block terphenyl_zn_sq
_cod_original_cell_volume 10372.3(14)
_cod_original_sg_symbol_H-M 'C 2'
_cod_database_code 1564987
_shelx_shelxl_version_number 2014/7
_shelx_space_group_comment
;
The symmetry employed for this shelxl refinement is uniquely defined
by the following loop, which should always be used as a source of
symmetry information in preference to the above space-group names.
They are only intended as comments.
;
_shelx_estimated_absorpt_t_min 0.930
_shelx_estimated_absorpt_t_max 0.985

loop_
_space_group_symop_operation_xyz
'x, y, z'
'-x, y, -z'
'x+1/2, y+1/2, z'
'-x+1/2, y+1/2, -z'

loop_
_atom_site_label
_atom_site_type_symbol
_atom_site_fract_x
_atom_site_fract_y
_atom_site_fract_z
_atom_site_U_iso_or_equiv
_atom_site_adp_type
_atom_site_occupancy
_atom_site_site_symmetry_order
_atom_site_calc_flag
_atom_site_refinement_flags_posn
_atom_site_refinement_flags_adp
_atom_site_refinement_flags_occupancy
_atom_site_disorder_assembly
_atom_site_disorder_group
Zn1 Zn 0.59752(4) 0.68140(7) 0.70844(9) 0.0240(4) Uani 1 1 d . U . . .
O1 O 0.5488(4) 0.6273(5) 0.7278(8) 0.045(3) Uani 1 1 d . U . . .
N1 N 0.6001(3) 0.6795(6) 0.5633(7) 0.027(2) Uani 1 1 d . U . . .
C1 C 0.5305(6) 0.6209(7) 0.8113(13) 0.043(4) Uani 1 1 d . U . . .
Zn2 Zn 0.60249(4) 0.68463(7) 0.91643(9) 0.0241(4) Uani 1 1 d . U . . .
O2 O 0.5459(4) 0.6423(5) 0.8871(8) 0.049(3) Uani 1 1 d . U . . .
N2 N 0.6033(3) 0.6880(7) 0.0597(7) 0.037(3) Uani 1 1 d . U . . .
C2 C 0.4933(5) 0.5841(7) 0.8104(12) 0.039(4) Uani 1 1 d . U . . .
Zn3 Zn 0.99736(7) 0.72728(8) 0.39574(13) 0.0540(6) Uani 1 1 d . U . . .
O3 O 0.1465(4) 0.2367(5) 0.7383(8) 0.044(3) Uani 1 1 d . U . . .
C3 C 0.4675(5) 0.5794(6) 0.8901(11) 0.040(4) Uani 1 1 d . U . . .
H3 H 0.4746 0.6010 0.9449 0.048 Uiso 1 1 calc R U . . .
O4 O 0.1572(4) 0.2297(5) 0.8995(8) 0.049(3) Uani 1 1 d . U . . .
C4 C 0.4329(5) 0.5449(6) 0.8905(11) 0.045(4) Uani 1 1 d . U . . .
H4 H 0.4159 0.5441 0.9455 0.054 Uiso 1 1 calc R U . . .
O5 O 0.6454(4) 0.6268(4) 0.7482(8) 0.033(3) Uani 1 1 d . U . . .
C5 C 0.4211(6) 0.5124(7) 0.8209(12) 0.049(5) Uani 1 1 d . U . . .
O6 O 0.6426(4) 0.6200(5) 0.9052(8) 0.047(3) Uani 1 1 d . U . . .
C6 C 0.4479(5) 0.5131(7) 0.7364(12) 0.041(4) Uani 1 1 d . U . . .
H6 H 0.4421 0.4886 0.6854 0.049 Uiso 1 1 calc R U . . .
O7 O 1.0487(4) 0.2380(5) 0.7205(8) 0.037(3) Uani 1 1 d . U . . .
C7 C 0.4809(6) 0.5496(7) 0.7339(12) 0.041(4) Uani 1 1 d . U . . .
H7 H 0.4967 0.5522 0.6773 0.049 Uiso 1 1 calc R U . . .
O8 O 1.0638(4) 0.2534(5) 0.8757(8) 0.050(3) Uani 1 1 d . U . . .
C8 C 0.3849(6) 0.4694(8) 0.8261(12) 0.054(4) Uani 1 1 d . U . . .
O9 O 0.9545(6) 0.6682(6) 0.4119(10) 0.091(5) Uani 1 1 d . U . . .
C9 C 0.3387(6) 0.4888(8) 0.8077(14) 0.059(5) Uani 1 1 d . U . . .
O10 O 0.9536(5) 0.6768(7) 0.5715(9) 0.092(5) Uani 1 1 d . U . . .
C10 C 0.3043(6) 0.4492(7) 0.8149(11) 0.042(4) Uani 1 1 d . U . . .
O11 O 0.5435(5) 0.2870(6) 0.4285(10) 0.078(4) Uani 1 1 d . U . . .
C11 C 0.3150(6) 0.3966(7) 0.8318(12) 0.046(4) Uani 1 1 d . U . . .
O12 O 0.5532(4) 0.2792(6) 0.5886(9) 0.071(4) Uani 1 1 d . U . . .
C12 C 0.3605(6) 0.3817(7) 0.8474(13) 0.048(4) Uani 1 1 d . U . . .
C13 C 0.3944(6) 0.4197(8) 0.8463(12) 0.050(4) Uani 1 1 d . U . . .
C14 C 0.3253(7) 0.5455(8) 0.791(2) 0.095(8) Uani 1 1 d . U . . .
H14A H 0.3529 0.5672 0.7910 0.143 Uiso 1 1 calc R U . . .
H14B H 0.3067 0.5574 0.8414 0.143 Uiso 1 1 calc R U . . .
H14C H 0.3078 0.5488 0.7280 0.143 Uiso 1 1 calc R U . . .
C15 C 0.2548(6) 0.4667(8) 0.7959(16) 0.065(6) Uani 1 1 d . U . . .
H15A H 0.2523 0.4921 0.7428 0.098 Uiso 1 1 calc R U . . .
H15B H 0.2447 0.4832 0.8539 0.098 Uiso 1 1 calc R U . . .
H15C H 0.2356 0.4360 0.7788 0.098 Uiso 1 1 calc R U . . .
C16 C 0.3712(6) 0.3231(7) 0.8598(13) 0.056(5) Uani 1 1 d . U . . .
H16A H 0.3428 0.3028 0.8518 0.084 Uiso 1 1 calc R U . . .
H16B H 0.3862 0.3169 0.9242 0.084 Uiso 1 1 calc R U . . .
H16C H 0.3915 0.3120 0.8113 0.084 Uiso 1 1 calc R U . . .
C17 C 0.4444(6) 0.4027(9) 0.8673(18) 0.086(7) Uani 1 1 d . U . . .
H17A H 0.4590 0.4006 0.8068 0.129 Uiso 1 1 calc R U . . .
H17B H 0.4455 0.3681 0.8986 0.129 Uiso 1 1 calc R U . . .
H17C H 0.4605 0.4286 0.9097 0.129 Uiso 1 1 calc R U . . .
C18 C 0.2044(5) 0.2879(7) 0.8197(12) 0.035(4) Uani 1 1 d . U . . .
C19 C 0.2180(6) 0.3102(7) 0.7406(13) 0.042(4) Uani 1 1 d . U . . .
H19 H 0.2021 0.3017 0.6805 0.051 Uiso 1 1 calc R U . . .
C20 C 0.2540(6) 0.3451(7) 0.7415(13) 0.048(5) Uani 1 1 d . U . . .
H20 H 0.2634 0.3595 0.6834 0.058 Uiso 1 1 calc R U . . .
C21 C 0.2758(6) 0.3584(7) 0.8288(13) 0.038(4) Uani 1 1 d . U . . .
C22 C 0.2640(6) 0.3344(6) 0.9135(12) 0.039(4) Uani 1 1 d . U . . .
H22 H 0.2812 0.3414 0.9728 0.046 Uiso 1 1 calc R U . . .
C23 C 0.2292(6) 0.3024(8) 0.9105(13) 0.052(5) Uani 1 1 d . U . . .
H23 H 0.2198 0.2883 0.9688 0.063 Uiso 1 1 calc R U . . .
C24 C 0.1657(6) 0.2504(7) 0.8220(13) 0.034(4) Uani 1 1 d . U . . .
C25 C 0.6609(5) 0.6118(7) 0.8259(14) 0.032(4) Uani 1 1 d . U . . .
C26 C 0.6996(6) 0.5721(7) 0.8306(12) 0.042(5) Uani 1 1 d . U . . .
C27 C 0.7142(6) 0.5512(6) 0.7419(11) 0.034(4) Uani 1 1 d . U . . .
H27 H 0.6984 0.5605 0.6822 0.040 Uiso 1 1 calc R U . . .
C28 C 0.7498(6) 0.5189(7) 0.7438(13) 0.041(5) Uani 1 1 d . U . . .
H28 H 0.7577 0.5045 0.6846 0.049 Uiso 1 1 calc R U . . .
C29 C 0.7763(6) 0.5048(7) 0.8281(14) 0.049(5) Uani 1 1 d . U . . .
C30 C 0.7642(9) 0.5219(11) 0.9075(17) 0.120(12) Uani 1 1 d . U . . .
H30 H 0.7799 0.5096 0.9654 0.144 Uiso 1 1 calc R U . . .
C31 C 0.7244(7) 0.5622(9) 0.9141(15) 0.069(7) Uani 1 1 d . U . . .
H31 H 0.7181 0.5785 0.9729 0.083 Uiso 1 1 calc R U . . .
C32 C 0.8167(4) 0.4704(5) 0.8214(9) 0.051(4) Uani 1 1 d G U . . .
C33 C 0.8594(4) 0.4936(4) 0.8198(8) 0.057(5) Uani 1 1 d G U . . .
C34 C 0.8977(3) 0.4624(5) 0.8105(9) 0.052(4) Uani 1 1 d G U . . .
C35 C 0.8932(4) 0.4080(5) 0.8029(9) 0.059(4) Uani 1 1 d G U . . .
C36 C 0.8504(4) 0.3848(4) 0.8045(9) 0.060(5) Uani 1 1 d G U . . .
C37 C 0.8122(3) 0.4160(5) 0.8138(9) 0.067(5) Uani 1 1 d G U . . .
C38 C 0.8637(8) 0.5551(8) 0.8354(19) 0.097(8) Uani 1 1 d . U . . .
H38A H 0.8837 0.5699 0.7894 0.145 Uiso 1 1 calc R U . . .
H38B H 0.8767 0.5623 0.9011 0.145 Uiso 1 1 calc R U . . .
H38C H 0.8334 0.5713 0.8254 0.145 Uiso 1 1 calc R U . . .
C39 C 0.9438(6) 0.4871(9) 0.8016(15) 0.078(6) Uani 1 1 d . U . . .
H39A H 0.9651 0.4602 0.7820 0.116 Uiso 1 1 calc R U . . .
H39B H 0.9553 0.5020 0.8637 0.116 Uiso 1 1 calc R U . . .
H39C H 0.9409 0.5151 0.7532 0.116 Uiso 1 1 calc R U . . .
C40 C 0.8456(6) 0.3256(7) 0.8010(15) 0.067(6) Uani 1 1 d . U . . .
H40A H 0.8145 0.3163 0.7761 0.100 Uiso 1 1 calc R U . . .
H40B H 0.8518 0.3111 0.8658 0.100 Uiso 1 1 calc R U . . .
H40C H 0.8675 0.3109 0.7587 0.100 Uiso 1 1 calc R U . . .
C41 C 0.7636(7) 0.3866(9) 0.8186(18) 0.087(7) Uani 1 1 d . U . . .
H41A H 0.7418 0.4109 0.8448 0.130 Uiso 1 1 calc R U . . .
H41B H 0.7676 0.3556 0.8602 0.130 Uiso 1 1 calc R U . . .
H41C H 0.7520 0.3757 0.7538 0.130 Uiso 1 1 calc R U . . .
C42 C 1.0084(6) 0.3029(7) 0.7940(12) 0.045(5) Uani 1 1 d . U . . .
C43 C 1.0013(6) 0.3319(8) 0.8714(12) 0.061(5) Uani 1 1 d . U . . .
H43 H 1.0224 0.3289 0.9265 0.074 Uiso 1 1 calc R U . . .
C44 C 0.9646(7) 0.3661(8) 0.8754(14) 0.076(7) Uani 1 1 d . U . . .
H44 H 0.9598 0.3832 0.9343 0.092 Uiso 1 1 calc R U . . .
C45 C 0.9362(6) 0.3753(8) 0.7984(13) 0.058(5) Uani 1 1 d . U . . .
C46 C 0.9445(6) 0.3476(7) 0.7110(12) 0.040(4) Uani 1 1 d . U . . .
H46 H 0.9247 0.3524 0.6543 0.048 Uiso 1 1 calc R U . . .
C47 C 0.9801(5) 0.3153(7) 0.7108(12) 0.038(4) Uani 1 1 d . U . . .
H47 H 0.9868 0.2999 0.6516 0.045 Uiso 1 1 calc R U . . .
C48 C 1.0432(5) 0.2631(7) 0.7969(12) 0.033(4) Uani 1 1 d . U . . .
C49 C 0.9384(9) 0.6590(9) 0.4946(18) 0.096(8) Uani 1 1 d . U . . .
C50 C 0.8958(8) 0.6209(9) 0.4858(15) 0.085(7) Uani 1 1 d . U . . .
C51 C 0.8804(9) 0.6081(11) 0.5741(14) 0.118(11) Uani 1 1 d . U . . .
H51 H 0.8916 0.6251 0.6320 0.141 Uiso 1 1 calc R U . . .
C52 C 0.8453(9) 0.5662(11) 0.5725(15) 0.113(10) Uani 1 1 d . U . . .
H52 H 0.8375 0.5520 0.6320 0.135 Uiso 1 1 calc R U . . .
C53 C 0.8234(7) 0.5470(8) 0.4885(14) 0.065(5) Uani 1 1 d . U . . .
C54 C 0.8455(9) 0.5574(11) 0.4071(16) 0.114(10) Uani 1 1 d . U . . .
H54 H 0.8353 0.5394 0.3496 0.137 Uiso 1 1 calc R U . . .
C55 C 0.8813(9) 0.5921(10) 0.4033(16) 0.104(9) Uani 1 1 d . U . . .
H55 H 0.8960 0.5963 0.3457 0.125 Uiso 1 1 calc R U . . .
C56 C 0.7846(4) 0.5116(5) 0.4919(9) 0.058(4) Uani 1 1 d G U . . .
C57 C 0.7404(5) 0.5314(3) 0.4797(10) 0.068(5) Uani 1 1 d G U . . .
C58 C 0.7033(3) 0.4978(5) 0.4845(9) 0.060(5) Uani 1 1 d G U . . .
C59 C 0.7104(3) 0.4443(4) 0.5015(8) 0.047(4) Uani 1 1 d G U . . .
C60 C 0.7546(4) 0.4245(4) 0.5137(9) 0.046(4) Uani 1 1 d G U . . .
C61 C 0.7917(3) 0.4581(5) 0.5089(9) 0.062(5) Uani 1 1 d G U . . .
C63 C 0.6563(7) 0.5194(8) 0.4782(19) 0.092(8) Uani 1 1 d . U . . .
H63A H 0.6515 0.5420 0.4213 0.139 Uiso 1 1 calc R U . . .
H63B H 0.6520 0.5402 0.5360 0.139 Uiso 1 1 calc R U . . .
H63C H 0.6342 0.4904 0.4733 0.139 Uiso 1 1 calc R U . . .
C62 C 0.7326(14) 0.5829(13) 0.454(4) 0.28(3) Uani 1 1 d . U . . .
H62A H 0.7610 0.6030 0.4651 0.419 Uiso 1 1 calc R U . . .
H62B H 0.7095 0.5978 0.4928 0.419 Uiso 1 1 calc R U . . .
H62C H 0.7218 0.5847 0.3858 0.419 Uiso 1 1 calc R U . . .
C64 C 0.7643(5) 0.3690(6) 0.5317(11) 0.038(4) Uani 1 1 d . U . . .
H64A H 0.7818 0.3550 0.4807 0.056 Uiso 1 1 calc R U . . .
H64B H 0.7355 0.3496 0.5327 0.056 Uiso 1 1 calc R U . . .
H64C H 0.7820 0.3650 0.5939 0.056 Uiso 1 1 calc R U . . .
C65 C 0.8421(7) 0.4355(10) 0.5250(15) 0.077(6) Uani 1 1 d . U . . .
H65A H 0.8454 0.4053 0.4822 0.116 Uiso 1 1 calc R U . . .
H65B H 0.8482 0.4241 0.5920 0.116 Uiso 1 1 calc R U . . .
H65C H 0.8640 0.4629 0.5107 0.116 Uiso 1 1 calc R U . . .
C66 C 0.5992(6) 0.3387(7) 0.5074(13) 0.046(4) Uani 1 1 d . U . . .
C67 C 0.6121(6) 0.3581(7) 0.4192(13) 0.051(4) Uani 1 1 d . U . . .
H67 H 0.5964 0.3461 0.3609 0.062 Uiso 1 1 calc R U . . .
C68 C 0.6473(6) 0.3947(8) 0.4157(13) 0.053(5) Uani 1 1 d . U . . .
H68 H 0.6551 0.4090 0.3563 0.063 Uiso 1 1 calc R U . . .
C69 C 0.6719(6) 0.4100(7) 0.5062(13) 0.048(4) Uani 1 1 d . U . . .
C70 C 0.6581(6) 0.3878(8) 0.5917(13) 0.060(5) Uani 1 1 d . U . . .
H70 H 0.6746 0.3959 0.6512 0.071 Uiso 1 1 calc R U . . .
C71 C 0.6211(7) 0.3548(8) 0.5903(14) 0.065(6) Uani 1 1 d . U . . .
H71 H 0.6107 0.3430 0.6494 0.078 Uiso 1 1 calc R U . . .
C72 C 0.5629(7) 0.2995(8) 0.5135(15) 0.055(5) Uani 1 1 d . U . . .
C73 C 0.5671(6) 0.6597(7) 0.5076(11) 0.052(5) Uani 1 1 d . U . . .
H73 H 0.5420 0.6439 0.5350 0.062 Uiso 1 1 calc R U . . .
C74 C 0.5679(6) 0.6612(8) 0.4112(11) 0.073(7) Uani 1 1 d . U . . .
H74 H 0.5436 0.6454 0.3724 0.088 Uiso 1 1 calc R U . . .
C75 C 0.6033(4) 0.6853(8) 0.3661(8) 0.030(3) Uani 1 1 d . U . . .
C76 C 0.6374(5) 0.7024(6) 0.4235(10) 0.042(5) Uani 1 1 d . U . . .
H76 H 0.6641 0.7146 0.3966 0.051 Uiso 1 1 calc R U . . .
C77 C 0.6357(5) 0.7033(7) 0.5235(10) 0.061(6) Uani 1 1 d . U . . .
H77 H 0.6591 0.7204 0.5632 0.073 Uiso 1 1 calc R U . . .
C78 C 0.6427(4) 0.6838(7) 0.1190(8) 0.026(3) Uani 1 1 d . U . . .
H78 H 0.6709 0.6820 0.0905 0.031 Uiso 1 1 calc R U . . .
C79 C 0.6436(4) 0.6820(7) 0.2139(8) 0.028(3) Uani 1 1 d . U . . .
H79 H 0.6719 0.6770 0.2509 0.034 Uiso 1 1 calc R U . . .
C80 C 0.6040(4) 0.6873(7) 0.2601(8) 0.021(3) Uani 1 1 d . U . . .
C81 C 0.5653(5) 0.6975(9) 0.1994(11) 0.070(7) Uani 1 1 d . U . . .
H81 H 0.5369 0.7019 0.2264 0.084 Uiso 1 1 calc R U . . .
C82 C 0.5665(5) 0.7014(6) 0.1057(10) 0.036(4) Uani 1 1 d . U . . .
H82 H 0.5402 0.7142 0.0688 0.043 Uiso 1 1 calc R U . . .
N3 N 1.0004(4) 0.7275(5) 0.2534(5) 0.061(4) Uani 1 1 d G U . . .
C83 C 1.0223(7) 0.6874(6) 0.2071(8) 0.22(2) Uani 1 1 d G U . . .
H83 H 1.0364 0.6593 0.2434 0.261 Uiso 1 1 calc R U . . .
C84 C 1.0235(7) 0.6885(7) 0.1078(8) 0.22(2) Uani 1 1 d G U . . .
H84 H 1.0384 0.6611 0.0762 0.262 Uiso 1 1 calc R U . . .
C85 C 1.0028(6) 0.7296(7) 0.0547(6) 0.073(5) Uani 1 1 d G U . . .
C86 C 0.9810(6) 0.7697(6) 0.1009(8) 0.151(13) Uani 1 1 d G U . . .
H86 H 0.9669 0.7978 0.0646 0.181 Uiso 1 1 calc R U . . .
C87 C 0.9798(6) 0.7686(5) 0.2003(8) 0.098(9) Uani 1 1 d G U . . .
H87 H 0.9648 0.7960 0.2319 0.118 Uiso 1 1 calc R U . . .

loop_
_atom_site_aniso_label
_atom_site_aniso_U_11
_atom_site_aniso_U_22
_atom_site_aniso_U_33
_atom_site_aniso_U_23
_atom_site_aniso_U_13
_atom_site_aniso_U_12
Zn1 0.0150(8) 0.0436(10) 0.0131(9) 0.0005(11) 0.0002(6) 0.0037(10)
O1 0.035(6) 0.072(8) 0.029(6) -0.004(5) 0.007(5) -0.016(6)
N1 0.025(5) 0.039(7) 0.018(5) 0.002(6) 0.004(4) 0.013(6)
C1 0.038(8) 0.063(10) 0.029(7) 0.005(6) 0.004(6) -0.016(7)
Zn2 0.0147(8) 0.0437(10) 0.0139(9) 0.0009(11) 0.0011(6) 0.0019(10)
O2 0.037(6) 0.085(8) 0.025(6) -0.004(5) 0.004(5) -0.036(6)
N2 0.017(5) 0.081(9) 0.014(5) 0.001(7) 0.001(4) 0.016(7)
C2 0.034(8) 0.060(9) 0.023(7) 0.001(6) 0.002(6) -0.022(7)
Zn3 0.0786(15) 0.0667(14) 0.0175(11) 0.0009(12) 0.0089(9) -0.0034(13)
O3 0.026(6) 0.077(9) 0.028(6) 0.002(6) -0.002(5) -0.017(6)
C3 0.032(8) 0.058(10) 0.029(8) 0.004(7) 0.000(6) -0.015(7)
O4 0.052(7) 0.077(8) 0.016(5) 0.007(6) -0.001(5) -0.044(7)
C4 0.040(9) 0.062(9) 0.031(8) 0.006(7) -0.004(6) -0.025(7)
O5 0.027(6) 0.047(7) 0.027(6) 0.007(5) 0.006(4) 0.016(5)
C5 0.044(8) 0.075(9) 0.027(8) -0.005(7) -0.001(6) -0.036(7)
O6 0.059(7) 0.050(7) 0.031(6) -0.001(5) 0.008(5) 0.025(6)
C6 0.034(8) 0.057(10) 0.029(8) 0.000(7) -0.007(6) -0.019(7)
O7 0.025(6) 0.060(8) 0.026(6) -0.002(5) 0.001(5) 0.017(6)
C7 0.035(9) 0.063(10) 0.024(8) 0.002(7) -0.002(6) -0.015(7)
O8 0.046(7) 0.067(8) 0.035(6) 0.004(6) -0.004(5) 0.026(6)
C8 0.055(7) 0.072(8) 0.033(10) 0.011(7) -0.007(7) -0.032(6)
O9 0.138(11) 0.082(11) 0.057(8) 0.006(7) 0.026(7) -0.027(9)
C9 0.049(7) 0.068(8) 0.061(13) 0.014(8) 0.004(7) -0.031(6)
O10 0.129(11) 0.118(12) 0.030(7) -0.013(8) 0.011(7) -0.055(11)
C10 0.046(7) 0.051(7) 0.028(10) 0.005(7) -0.002(6) -0.028(5)
O11 0.082(9) 0.105(11) 0.046(7) 0.005(7) 0.007(6) -0.030(8)
C11 0.040(7) 0.060(7) 0.038(10) 0.014(7) 0.000(6) -0.026(5)
O12 0.075(9) 0.103(10) 0.034(7) 0.013(7) -0.003(6) 0.021(7)
C12 0.041(7) 0.062(8) 0.041(11) 0.008(7) 0.002(6) -0.022(6)
C13 0.046(7) 0.073(8) 0.028(10) 0.013(7) -0.008(7) -0.024(6)
C14 0.071(14) 0.060(9) 0.16(2) 0.032(10) 0.025(13) -0.034(8)
C15 0.059(9) 0.060(12) 0.077(15) 0.000(11) 0.010(8) -0.007(8)
C16 0.054(11) 0.068(9) 0.045(11) 0.013(8) -0.002(9) -0.016(8)
C17 0.046(9) 0.090(14) 0.12(2) 0.051(14) -0.002(9) -0.026(8)
C18 0.026(8) 0.049(9) 0.030(7) 0.000(6) -0.001(6) -0.010(7)
C19 0.035(9) 0.053(10) 0.037(8) 0.001(7) -0.001(7) -0.012(7)
C20 0.043(9) 0.068(11) 0.035(8) 0.002(7) 0.008(6) -0.024(8)
C21 0.036(8) 0.043(9) 0.035(7) 0.004(6) 0.001(6) -0.022(7)
C22 0.038(9) 0.046(9) 0.031(8) 0.003(6) 0.002(6) -0.018(7)
C23 0.053(10) 0.077(12) 0.028(8) -0.002(7) 0.006(7) -0.029(9)
C24 0.030(8) 0.044(9) 0.026(7) 0.004(6) -0.002(6) -0.008(7)
C25 0.020(7) 0.040(9) 0.035(7) 0.003(6) -0.003(5) 0.010(6)
C26 0.045(9) 0.053(10) 0.029(7) 0.008(7) 0.006(6) 0.029(8)
C27 0.043(9) 0.036(9) 0.022(7) 0.007(6) 0.004(6) 0.010(7)
C28 0.049(9) 0.041(10) 0.033(8) 0.006(7) 0.008(6) 0.024(8)
C29 0.039(8) 0.060(10) 0.047(9) -0.003(7) 0.004(6) 0.027(7)
C30 0.131(17) 0.18(2) 0.050(10) -0.002(10) 0.006(9) 0.121(19)
C31 0.057(11) 0.110(15) 0.041(9) 0.000(8) 0.001(7) 0.062(12)
C32 0.046(7) 0.073(8) 0.033(10) 0.013(7) 0.003(7) 0.040(6)
C33 0.056(7) 0.077(8) 0.038(12) 0.010(8) 0.004(7) 0.036(6)
C34 0.054(8) 0.073(8) 0.031(10) 0.005(7) 0.009(7) 0.035(6)
C35 0.063(7) 0.075(8) 0.040(11) 0.007(7) 0.010(7) 0.036(6)
C36 0.067(8) 0.071(8) 0.044(12) 0.004(8) 0.006(7) 0.034(6)
C37 0.067(8) 0.085(8) 0.051(13) 0.007(8) 0.008(8) 0.035(6)
C38 0.100(16) 0.073(10) 0.12(2) 0.004(10) 0.000(15) 0.026(9)
C39 0.067(10) 0.087(13) 0.080(16) -0.003(11) 0.014(9) 0.025(8)
C40 0.062(12) 0.057(9) 0.086(15) 0.013(8) 0.034(11) 0.024(8)
C41 0.062(10) 0.084(13) 0.11(2) 0.012(12) 0.017(10) 0.049(8)
C42 0.041(8) 0.059(9) 0.034(8) -0.008(7) -0.007(6) 0.015(7)
C43 0.081(11) 0.078(11) 0.024(8) 0.003(7) -0.009(7) 0.044(9)
C44 0.086(11) 0.094(14) 0.045(9) 0.003(9) -0.013(8) 0.049(11)
C45 0.062(9) 0.077(11) 0.035(8) 0.004(7) 0.002(6) 0.035(8)
C46 0.031(8) 0.054(9) 0.034(8) 0.009(7) 0.001(6) 0.023(7)
C47 0.037(8) 0.052(10) 0.023(8) -0.012(7) -0.006(6) 0.023(7)
C48 0.020(8) 0.049(9) 0.031(7) 0.003(6) 0.002(6) 0.010(6)
C49 0.145(15) 0.099(15) 0.046(9) -0.005(8) 0.014(8) -0.047(13)
C50 0.116(13) 0.106(15) 0.036(9) 0.003(8) 0.018(8) -0.051(12)
C51 0.164(19) 0.17(2) 0.021(9) -0.016(10) 0.017(9) -0.117(19)
C52 0.136(18) 0.17(2) 0.034(10) 0.010(10) 0.003(9) -0.102(17)
C53 0.096(10) 0.060(10) 0.039(9) -0.006(8) 0.001(7) -0.011(8)
C54 0.157(17) 0.14(2) 0.042(10) -0.015(11) 0.011(10) -0.086(17)
C55 0.145(17) 0.131(18) 0.037(10) 0.003(10) 0.014(10) -0.061(15)
C56 0.084(8) 0.062(8) 0.029(10) -0.008(7) 0.003(7) -0.003(6)
C57 0.088(8) 0.043(8) 0.070(14) -0.021(8) -0.006(8) 0.006(6)
C58 0.069(8) 0.054(8) 0.054(12) -0.018(7) -0.014(8) 0.012(6)
C59 0.058(7) 0.059(7) 0.023(9) -0.017(7) 0.005(6) 0.010(5)
C60 0.054(7) 0.050(7) 0.037(10) -0.020(7) 0.014(7) 0.008(5)
C61 0.069(8) 0.064(8) 0.055(13) -0.008(8) 0.008(8) 0.002(6)
C63 0.072(10) 0.070(13) 0.13(2) -0.012(13) -0.014(10) 0.008(9)
C62 0.20(3) 0.101(14) 0.53(9) 0.10(3) -0.01(3) 0.014(14)
C64 0.035(9) 0.053(8) 0.026(9) -0.013(7) 0.013(7) 0.001(7)
C65 0.064(9) 0.115(15) 0.053(14) 0.000(12) 0.008(9) 0.006(9)
C66 0.045(8) 0.053(9) 0.038(8) -0.010(7) 0.003(6) 0.025(6)
C67 0.038(9) 0.076(11) 0.040(8) -0.012(7) 0.003(7) 0.008(7)
C68 0.046(9) 0.084(11) 0.029(8) -0.004(7) 0.004(6) 0.007(8)
C69 0.046(8) 0.064(9) 0.033(8) -0.005(7) 0.003(6) 0.007(7)
C70 0.064(10) 0.094(12) 0.021(8) -0.007(7) 0.001(7) -0.008(9)
C71 0.072(11) 0.086(13) 0.036(9) -0.004(8) 0.007(7) -0.018(9)
C72 0.061(9) 0.069(11) 0.036(8) -0.004(7) 0.007(7) 0.018(7)
C73 0.050(8) 0.081(12) 0.024(7) -0.001(7) -0.002(6) -0.019(8)
C74 0.066(9) 0.137(18) 0.018(7) -0.019(7) 0.004(6) -0.069(11)
C75 0.024(6) 0.051(8) 0.015(5) -0.009(6) 0.007(4) -0.001(7)
C76 0.034(7) 0.082(13) 0.012(6) 0.005(6) 0.006(5) -0.028(7)
C77 0.039(8) 0.126(17) 0.016(6) -0.006(7) 0.001(5) -0.039(9)
C78 0.013(6) 0.048(8) 0.016(6) 0.006(7) 0.004(4) 0.008(7)
C79 0.014(6) 0.056(9) 0.014(5) 0.002(7) -0.003(4) 0.003(7)
C80 0.023(6) 0.028(8) 0.011(5) -0.008(5) -0.002(4) 0.000(7)
C81 0.019(7) 0.17(2) 0.026(6) 0.003(8) 0.007(5) 0.032(9)
C82 0.020(6) 0.063(12) 0.024(7) -0.009(6) 0.003(5) 0.002(6)
N3 0.090(11) 0.057(9) 0.036(7) -0.015(6) 0.004(6) 0.015(8)
C83 0.40(5) 0.22(2) 0.038(10) 0.017(11) 0.032(13) 0.23(3)
C84 0.43(5) 0.20(2) 0.028(10) 0.015(11) 0.040(14) 0.21(3)
C85 0.095(14) 0.082(12) 0.043(9) 0.013(8) 0.011(9) -0.014(11)
C86 0.27(3) 0.131(17) 0.048(10) 0.012(10) 0.029(12) 0.09(2)
C87 0.16(2) 0.098(13) 0.035(8) 0.008(8) 0.027(10) 0.072(14)

loop_
_atom_type_symbol
_atom_type_description
_atom_type_scat_dispersion_real
_atom_type_scat_dispersion_imag
_atom_type_scat_source
C C 0.0033 0.0016 'International Tables Vol C Tables 4.2.6.8 and 6.1.1.4'
H H 0.0000 0.0000 'International Tables Vol C Tables 4.2.6.8 and 6.1.1.4'
N N 0.0061 0.0033 'International Tables Vol C Tables 4.2.6.8 and 6.1.1.4'
O O 0.0106 0.0060 'International Tables Vol C Tables 4.2.6.8 and 6.1.1.4'
Zn Zn 0.2839 1.4301 'International Tables Vol C Tables 4.2.6.8 and 6.1.1.4'

loop_
_geom_angle_atom_site_label_1
_geom_angle_atom_site_label_2
_geom_angle_atom_site_label_3
_geom_angle
_geom_angle_site_symmetry_1
_geom_angle_site_symmetry_3
O1 Zn1 O5 89.0(5) . .
O1 Zn1 O3 160.5(5) . 3
O5 Zn1 O3 87.3(4) . 3
O1 Zn1 N1 101.7(5) . .
O5 Zn1 N1 100.1(5) . .
O3 Zn1 N1 97.8(5) 3 .
O1 Zn1 O7 87.5(4) . 3_455
O5 Zn1 O7 159.4(4) . 3_455
O3 Zn1 O7 89.3(5) 3 3_455
N1 Zn1 O7 100.5(5) . 3_455
O1 Zn1 Zn2 82.1(3) . .
O5 Zn1 Zn2 76.6(3) . .
O3 Zn1 Zn2 78.4(3) 3 .
N1 Zn1 Zn2 175.0(3) . .
O7 Zn1 Zn2 82.8(3) 3_455 .
C1 O1 Zn1 122.8(11) . .
C73 N1 C77 119.2(12) . .
C73 N1 Zn1 121.4(10) . .
C77 N1 Zn1 119.2(9) . .
O2 C1 O1 123.1(15) . .
O2 C1 C2 121.1(15) . .
O1 C1 C2 115.7(15) . .
O2 Zn2 N2 99.8(5) . 1_556
O2 Zn2 O4 161.4(4) . 3
N2 Zn2 O4 98.6(5) 1_556 3
O2 Zn2 O6 91.6(5) . .
N2 Zn2 O6 98.8(5) 1_556 .
O4 Zn2 O6 88.7(5) 3 .
O2 Zn2 O8 88.2(5) . 3_455
N2 Zn2 O8 101.1(5) 1_556 3_455
O4 Zn2 O8 85.2(5) 3 3_455
O6 Zn2 O8 159.9(5) . 3_455
O2 Zn2 Zn1 78.9(3) . .
N2 Zn2 Zn1 177.7(3) 1_556 .
O4 Zn2 Zn1 82.7(3) 3 .
O6 Zn2 Zn1 83.2(3) . .
O8 Zn2 Zn1 77.0(3) 3_455 .
C1 O2 Zn2 130.6(10) . .
C82 N2 C78 113.8(11) . .
C82 N2 Zn2 122.9(9) . 1_554
C78 N2 Zn2 122.7(8) . 1_554
C3 C2 C7 115.2(14) . .
C3 C2 C1 120.6(15) . .
C7 C2 C1 124.1(15) . .
O10 Zn3 O9 86.6(7) 2_756 .
O10 Zn3 N3 98.2(5) 2_756 .
O9 Zn3 N3 101.3(6) . .
O10 Zn3 O12 160.3(5) 2_756 4_656
O9 Zn3 O12 90.0(6) . 4_656
N3 Zn3 O12 101.6(5) . 4_656
O10 Zn3 O11 88.4(7) 2_756 3
O9 Zn3 O11 160.7(6) . 3
N3 Zn3 O11 97.8(6) . 3
O12 Zn3 O11 88.4(6) 4_656 3
O10 Zn3 Zn3 77.8(4) 2_756 2_756
O9 Zn3 Zn3 82.4(4) . 2_756
N3 Zn3 Zn3 174.4(4) . 2_756
O12 Zn3 Zn3 82.5(4) 4_656 2_756
O11 Zn3 Zn3 78.3(4) 3 2_756
C24 O3 Zn1 128.1(10) . 3_445
C4 C3 C2 121.2(15) . .
C4 C3 H3 119.4 . .
C2 C3 H3 119.4 . .
C24 O4 Zn2 124.3(10) . 3_445
C5 C4 C3 124.5(16) . .
C5 C4 H4 117.7 . .
C3 C4 H4 117.7 . .
C25 O5 Zn1 132.0(11) . .
C4 C5 C6 117.7(15) . .
C4 C5 C8 124.1(16) . .
C6 C5 C8 117.8(15) . .
C25 O6 Zn2 118.9(11) . .
C7 C6 C5 117.7(16) . .
C7 C6 H6 121.2 . .
C5 C6 H6 121.2 . .
C48 O7 Zn1 124.2(10) . 3_545
C6 C7 C2 123.5(16) . .
C6 C7 H7 118.2 . .
C2 C7 H7 118.2 . .
C48 O8 Zn2 127.6(11) . 3_545
C13 C8 C9 122.9(16) . .
C13 C8 C5 123.9(17) . .
C9 C8 C5 113.2(16) . .
C49 O9 Zn3 121.1(14) . .
C10 C9 C8 113.9(17) . .
C10 C9 C14 120.4(17) . .
C8 C9 C14 125.5(16) . .
C49 O10 Zn3 131.4(15) . 2_756
C11 C10 C9 122.4(16) . .
C11 C10 C15 120.6(14) . .
C9 C10 C15 116.8(16) . .
C72 O11 Zn3 127.4(13) . 3_445
C12 C11 C10 119.4(14) . .
C12 C11 C21 123.6(16) . .
C10 C11 C21 117.0(15) . .
C72 O12 Zn3 126.5(14) . 4_646
C13 C12 C11 119.4(17) . .
C13 C12 C16 122.4(16) . .
C11 C12 C16 118.0(15) . .
C8 C13 C12 121.8(17) . .
C8 C13 C17 119.5(16) . .
C12 C13 C17 118.6(17) . .
C9 C14 H14A 109.5 . .
C9 C14 H14B 109.5 . .
H14A C14 H14B 109.5 . .
C9 C14 H14C 109.5 . .
H14A C14 H14C 109.5 . .
H14B C14 H14C 109.5 . .
C10 C15 H15A 109.5 . .
C10 C15 H15B 109.5 . .
H15A C15 H15B 109.5 . .
C10 C15 H15C 109.5 . .
H15A C15 H15C 109.5 . .
H15B C15 H15C 109.5 . .
C12 C16 H16A 109.5 . .
C12 C16 H16B 109.5 . .
H16A C16 H16B 109.5 . .
C12 C16 H16C 109.5 . .
H16A C16 H16C 109.5 . .
H16B C16 H16C 109.5 . .
C13 C17 H17A 109.5 . .
C13 C17 H17B 109.5 . .
H17A C17 H17B 109.5 . .
C13 C17 H17C 109.5 . .
H17A C17 H17C 109.5 . .
H17B C17 H17C 109.5 . .
C19 C18 C23 116.8(16) . .
C19 C18 C24 125.0(16) . .
C23 C18 C24 118.3(16) . .
C18 C19 C20 123.2(17) . .
C18 C19 H19 118.4 . .
C20 C19 H19 118.4 . .
C21 C20 C19 117.9(16) . .
C21 C20 H20 121.0 . .
C19 C20 H20 121.0 . .
C20 C21 C22 120.9(15) . .
C20 C21 C11 118.9(15) . .
C22 C21 C11 120.0(15) . .
C23 C22 C21 119.5(16) . .
C23 C22 H22 120.2 . .
C21 C22 H22 120.2 . .
C22 C23 C18 121.4(17) . .
C22 C23 H23 119.3 . .
C18 C23 H23 119.3 . .
O4 C24 O3 124.3(15) . .
O4 C24 C18 119.8(15) . .
O3 C24 C18 115.4(15) . .
O5 C25 O6 124.6(15) . .
O5 C25 C26 118.5(16) . .
O6 C25 C26 115.9(15) . .
C31 C26 C27 119.7(16) . .
C31 C26 C25 120.8(17) . .
C27 C26 C25 118.8(15) . .
C28 C27 C26 120.0(15) . .
C28 C27 H27 120.0 . .
C26 C27 H27 120.0 . .
C27 C28 C29 123.8(17) . .
C27 C28 H28 118.1 . .
C29 C28 H28 118.1 . .
C30 C29 C28 118.0(18) . .
C30 C29 C32 122.7(18) . .
C28 C29 C32 119.3(16) . .
C29 C30 C31 123(2) . .
C29 C30 H30 118.6 . .
C31 C30 H30 118.6 . .
C26 C31 C30 115.2(18) . .
C26 C31 H31 122.4 . .
C30 C31 H31 122.4 . .
C33 C32 C37 120.0 . .
C33 C32 C29 118.8(11) . .
C37 C32 C29 121.2(11) . .
C34 C33 C32 120.0 . .
C34 C33 C38 121.3(12) . .
C32 C33 C38 118.6(12) . .
C33 C34 C35 120.0 . .
C33 C34 C39 120.7(11) . .
C35 C34 C39 119.2(11) . .
C36 C35 C34 120.0 . .
C36 C35 C45 121.8(11) . .
C34 C35 C45 118.1(11) . .
C35 C36 C37 120.0 . .
C35 C36 C40 120.2(10) . .
C37 C36 C40 119.7(10) . .
C36 C37 C32 120.0 . .
C36 C37 C41 117.7(10) . .
C32 C37 C41 122.2(10) . .
C33 C38 H38A 109.5 . .
C33 C38 H38B 109.5 . .
H38A C38 H38B 109.5 . .
C33 C38 H38C 109.5 . .
H38A C38 H38C 109.5 . .
H38B C38 H38C 109.5 . .
C34 C39 H39A 109.5 . .
C34 C39 H39B 109.5 . .
H39A C39 H39B 109.5 . .
C34 C39 H39C 109.5 . .
H39A C39 H39C 109.5 . .
H39B C39 H39C 109.5 . .
C36 C40 H40A 109.5 . .
C36 C40 H40B 109.5 . .
H40A C40 H40B 109.5 . .
C36 C40 H40C 109.5 . .
H40A C40 H40C 109.5 . .
H40B C40 H40C 109.5 . .
C37 C41 H41A 109.5 . .
C37 C41 H41B 109.5 . .
H41A C41 H41B 109.5 . .
C37 C41 H41C 109.5 . .
H41A C41 H41C 109.5 . .
H41B C41 H41C 109.5 . .
C43 C42 C47 115.0(15) . .
C43 C42 C48 121.6(16) . .
C47 C42 C48 123.4(16) . .
C42 C43 C44 123.3(17) . .
C42 C43 H43 118.3 . .
C44 C43 H43 118.3 . .
C45 C44 C43 121.2(19) . .
C45 C44 H44 119.4 . .
C43 C44 H44 119.4 . .
C44 C45 C46 117.3(17) . .
C44 C45 C35 122.3(17) . .
C46 C45 C35 120.0(15) . .
C47 C46 C45 119.3(16) . .
C47 C46 H46 120.4 . .
C45 C46 H46 120.4 . .
C46 C47 C42 123.2(16) . .
C46 C47 H47 118.4 . .
C42 C47 H47 118.4 . .
O8 C48 O7 124.3(15) . .
O8 C48 C42 117.4(15) . .
O7 C48 C42 118.1(15) . .
O10 C49 O9 125(2) . .
O10 C49 C50 122(2) . .
O9 C49 C50 112.6(19) . .
C51 C50 C55 121(2) . .
C51 C50 C49 113.0(19) . .
C55 C50 C49 125(2) . .
C50 C51 C52 115.7(18) . .
C50 C51 H51 122.1 . .
C52 C51 H51 122.1 . .
C53 C52 C51 122.9(19) . .
C53 C52 H52 118.6 . .
C51 C52 H52 118.6 . .
C52 C53 C54 114(2) . .
C52 C53 C56 120.2(17) . .
C54 C53 C56 124.7(18) . .
C55 C54 C53 125(2) . .
C55 C54 H54 117.7 . .
C53 C54 H54 117.7 . .
C54 C55 C50 119(2) . .
C54 C55 H55 120.5 . .
C50 C55 H55 120.5 . .
C57 C56 C61 120.0 . .
C57 C56 C53 120.0(12) . .
C61 C56 C53 120.0(12) . .
C62 C57 C56 121(2) . .
C62 C57 C58 119(2) . .
C56 C57 C58 120.0 . .
C59 C58 C57 120.0 . .
C59 C58 C63 119.9(12) . .
C57 C58 C63 120.0(12) . .
C58 C59 C60 120.0 . .
C58 C59 C69 119.5(11) . .
C60 C59 C69 120.5(11) . .
C59 C60 C61 120.0 . .
C59 C60 C64 122.6(10) . .
C61 C60 C64 117.4(10) . .
C60 C61 C56 120.0 . .
C60 C61 C65 119.8(12) . .
C56 C61 C65 120.2(12) . .
C58 C63 H63A 109.5 . .
C58 C63 H63B 109.5 . .
H63A C63 H63B 109.5 . .
C58 C63 H63C 109.5 . .
H63A C63 H63C 109.5 . .
H63B C63 H63C 109.5 . .
C57 C62 H62A 109.5 . .
C57 C62 H62B 109.5 . .
H62A C62 H62B 109.5 . .
C57 C62 H62C 109.5 . .
H62A C62 H62C 109.5 . .
H62B C62 H62C 109.5 . .
C60 C64 H64A 109.5 . .
C60 C64 H64B 109.5 . .
H64A C64 H64B 109.5 . .
C60 C64 H64C 109.5 . .
H64A C64 H64C 109.5 . .
H64B C64 H64C 109.5 . .
C61 C65 H65A 109.5 . .
C61 C65 H65B 109.5 . .
H65A C65 H65B 109.5 . .
C61 C65 H65C 109.5 . .
H65A C65 H65C 109.5 . .
H65B C65 H65C 109.5 . .
C71 C66 C67 120.2(18) . .
C71 C66 C72 117.1(18) . .
C67 C66 C72 122.6(17) . .
C68 C67 C66 121.3(17) . .
C68 C67 H67 119.4 . .
C66 C67 H67 119.4 . .
C67 C68 C69 117.6(17) . .
C67 C68 H68 121.2 . .
C69 C68 H68 121.2 . .
C70 C69 C59 124.4(16) . .
C70 C69 C68 118.2(17) . .
C59 C69 C68 117.3(16) . .
C71 C70 C69 121.1(17) . .
C71 C70 H70 119.5 . .
C69 C70 H70 119.5 . .
C66 C71 C70 121.4(19) . .
C66 C71 H71 119.3 . .
C70 C71 H71 119.3 . .
O12 C72 O11 124(2) . .
O12 C72 C66 123.9(19) . .
O11 C72 C66 112.0(18) . .
N1 C73 C74 121.1(15) . .
N1 C73 H73 119.5 . .
C74 C73 H73 119.5 . .
C73 C74 C75 122.4(14) . .
C73 C74 H74 118.8 . .
C75 C74 H74 118.8 . .
C76 C75 C74 115.5(12) . .
C76 C75 C80 121.9(12) . .
C74 C75 C80 122.4(12) . .
C75 C76 C77 122.0(13) . .
C75 C76 H76 119.0 . .
C77 C76 H76 119.0 . .
N1 C77 C76 119.2(13) . .
N1 C77 H77 120.4 . .
C76 C77 H77 120.4 . .
C79 C78 N2 123.5(10) . .
C79 C78 H78 118.2 . .
N2 C78 H78 118.2 . .
C78 C79 C80 121.1(11) . .
C78 C79 H79 119.5 . .
C80 C79 H79 119.5 . .
C79 C80 C81 114.4(11) . .
C79 C80 C75 123.0(10) . .
C81 C80 C75 122.5(11) . .
C82 C81 C80 122.2(13) . .
C82 C81 H81 118.9 . .
C80 C81 H81 118.9 . .
C81 C82 N2 123.0(13) . .
C81 C82 H82 118.5 . .
N2 C82 H82 118.5 . .
C83 N3 C87 120.0 . .
C83 N3 Zn3 121.4(7) . .
C87 N3 Zn3 118.6(7) . .
C84 C83 N3 120.0 . .
C84 C83 H83 120.0 . .
N3 C83 H83 120.0 . .
C85 C84 C83 120.0 . .
C85 C84 H84 120.0 . .
C83 C84 H84 120.0 . .
C84 C85 C86 120.0 . .
C84 C85 C85 122.8(9) . 2_755
C86 C85 C85 116.7(12) . 2_755
C87 C86 C85 120.0 . .
C87 C86 H86 120.0 . .
C85 C86 H86 120.0 . .
C86 C87 N3 120.0 . .
C86 C87 H87 120.0 . .
N3 C87 H87 120.0 . .

loop_
_geom_bond_atom_site_label_1
_geom_bond_atom_site_label_2
_geom_bond_distance
_geom_bond_site_symmetry_2
Zn1 O1 2.018(11) .
Zn1 O5 2.019(11) .
Zn1 O3 2.029(11) 3
Zn1 N1 2.033(9) .
Zn1 O7 2.048(11) 3_455
Zn1 Zn2 2.8949(18) .
O1 C1 1.334(19) .
N1 C73 1.293(18) .
N1 C77 1.367(18) .
C1 O2 1.241(19) .
C1 C2 1.44(2) .
Zn2 O2 1.993(10) .
Zn2 N2 1.999(10) 1_556
Zn2 O4 2.003(10) 3
Zn2 O6 2.034(11) .
Zn2 O8 2.135(11) 3_455
N2 C82 1.346(16) .
N2 C78 1.370(15) .
N2 Zn2 1.999(10) 1_554
C2 C3 1.40(2) .
C2 C7 1.41(2) .
Zn3 O10 1.953(15) 2_756
Zn3 O9 1.983(14) .
Zn3 N3 1.996(8) .
Zn3 O12 2.011(15) 4_656
Zn3 O11 2.059(14) 3
Zn3 Zn3 2.901(4) 2_756
O3 C24 1.302(19) .
O3 Zn1 2.029(11) 3_445
C3 C4 1.34(2) .
C3 H3 0.9500 .
O4 C24 1.247(19) .
O4 Zn2 2.003(10) 3_445
C4 C5 1.30(2) .
C4 H4 0.9500 .
O5 C25 1.203(19) .
C5 C6 1.47(2) .
C5 C8 1.53(2) .
O6 C25 1.29(2) .
C6 C7 1.34(2) .
C6 H6 0.9500 .
O7 C48 1.263(19) .
O7 Zn1 2.048(11) 3_545
C7 H7 0.9500 .
O8 C48 1.236(18) .
O8 Zn2 2.135(11) 3_545
C8 C13 1.32(2) .
C8 C9 1.45(2) .
O9 C49 1.30(3) .
C9 C10 1.43(2) .
C9 C14 1.50(3) .
O10 C49 1.22(2) .
O10 Zn3 1.953(15) 2_756
C10 C11 1.39(2) .
C10 C15 1.52(2) .
O11 C72 1.31(2) .
O11 Zn3 2.059(14) 3_445
C11 C12 1.39(2) .
C11 C21 1.50(2) .
O12 C72 1.22(2) .
O12 Zn3 2.011(15) 4_646
C12 C13 1.39(2) .
C12 C16 1.53(2) .
C13 C17 1.53(2) .
C14 H14A 0.9800 .
C14 H14B 0.9800 .
C14 H14C 0.9800 .
C15 H15A 0.9800 .
C15 H15B 0.9800 .
C15 H15C 0.9800 .
C16 H16A 0.9800 .
C16 H16B 0.9800 .
C16 H16C 0.9800 .
C17 H17A 0.9800 .
C17 H17B 0.9800 .
C17 H17C 0.9800 .
C18 C19 1.33(2) .
C18 C23 1.46(2) .
C18 C24 1.48(2) .
C19 C20 1.38(2) .
C19 H19 0.9500 .
C20 C21 1.37(2) .
C20 H20 0.9500 .
C21 C22 1.40(2) .
C22 C23 1.31(2) .
C22 H22 0.9500 .
C23 H23 0.9500 .
C25 C26 1.52(2) .
C26 C31 1.35(2) .
C26 C27 1.44(2) .
C27 C28 1.33(2) .
C27 H27 0.9500 .
C28 C29 1.40(2) .
C28 H28 0.9500 .
C29 C30 1.27(3) .
C29 C32 1.483(19) .
C30 C31 1.56(3) .
C30 H30 0.9500 .
C31 H31 0.9500 .
C32 C33 1.3900 .
C32 C37 1.3900 .
C33 C34 1.3900 .
C33 C38 1.58(2) .
C34 C35 1.3900 .
C34 C39 1.51(2) .
C35 C36 1.3900 .
C35 C45 1.517(19) .
C36 C37 1.3900 .
C36 C40 1.51(2) .
C37 C41 1.62(2) .
C38 H38A 0.9800 .
C38 H38B 0.9800 .
C38 H38C 0.9800 .
C39 H39A 0.9800 .
C39 H39B 0.9800 .
C39 H39C 0.9800 .
C40 H40A 0.9800 .
C40 H40B 0.9800 .
C40 H40C 0.9800 .
C41 H41A 0.9800 .
C41 H41B 0.9800 .
C41 H41C 0.9800 .
C42 C43 1.34(2) .
C42 C47 1.41(2) .
C42 C48 1.44(2) .
C43 C44 1.39(2) .
C43 H43 0.9500 .
C44 C45 1.33(2) .
C44 H44 0.9500 .
C45 C46 1.45(2) .
C46 C47 1.33(2) .
C46 H46 0.9500 .
C47 H47 0.9500 .
C49 C50 1.58(3) .
C50 C51 1.39(3) .
C50 C55 1.40(3) .
C51 C52 1.48(3) .
C51 H51 0.9500 .
C52 C53 1.38(3) .
C52 H52 0.9500 .
C53 C54 1.38(3) .
C53 C56 1.46(2) .
C54 C55 1.38(3) .
C54 H54 0.9500 .
C55 H55 0.9500 .
C56 C57 1.3900 .
C56 C61 1.3900 .
C57 C62 1.37(3) .
C57 C58 1.3900 .
C58 C59 1.3900 .
C58 C63 1.48(2) .
C59 C60 1.3900 .
C59 C69 1.44(2) .
C60 C61 1.3900 .
C60 C64 1.456(18) .
C61 C65 1.59(2) .
C63 H63A 0.9800 .
C63 H63B 0.9800 .
C63 H63C 0.9800 .
C62 H62A 0.9800 .
C62 H62B 0.9800 .
C62 H62C 0.9800 .
C64 H64A 0.9800 .
C64 H64B 0.9800 .
C64 H64C 0.9800 .
C65 H65A 0.9800 .
C65 H65B 0.9800 .
C65 H65C 0.9800 .
C66 C71 1.34(2) .
C66 C67 1.41(2) .
C66 C72 1.47(3) .
C67 C68 1.40(2) .
C67 H67 0.9500 .
C68 C69 1.45(2) .
C68 H68 0.9500 .
C69 C70 1.41(2) .
C70 C71 1.37(2) .
C70 H70 0.9500 .
C71 H71 0.9500 .
C73 C74 1.35(2) .
C73 H73 0.9500 .
C74 C75 1.40(2) .
C74 H74 0.9500 .
C75 C76 1.304(18) .
C75 C80 1.481(16) .
C76 C77 1.40(2) .
C76 H76 0.9500 .
C77 H77 0.9500 .
C78 C79 1.323(16) .
C78 H78 0.9500 .
C79 C80 1.382(16) .
C79 H79 0.9500 .
C80 C81 1.386(18) .
C81 C82 1.31(2) .
C81 H81 0.9500 .
C82 H82 0.9500 .
N3 C83 1.3900 .
N3 C87 1.3900 .
C83 C84 1.3900 .
C83 H83 0.9500 .
C84 C85 1.3900 .
C84 H84 0.9500 .
C85 C86 1.3900 .
C85 C85 1.521(16) 2_755
C86 C87 1.3900 .
C86 H86 0.9500 .
C87 H87 0.9500 .
